data_2009005
loop_
_publ_author_name
'Jos\'e M. Vila'
'Juan M. Ortigueira'
'Margarita L\'opez'
'Jesus J. Fern\'andez'
'Alberto Fern\'andez'

_publ_section_title Dibromo[propane-1,3-diylbis(diphenylphosphine)-<i>P</i>,<i>P</i>']palladium(II)
_journal_issue 10
_journal_name_full 'Acta Crystallographica Section C'
_journal_page_first 1646
_journal_page_last 1647
_journal_paper_doi 10.1107/S0108270199008306
_journal_volume 55
_journal_year 1999
_chemical_formula_iupac '[Pd Br2 (C27 H26 P2)]'
_chemical_formula_moiety 'C27 H26 Br2 P2 Pd'
_chemical_formula_sum 'C27 H26 Br2 P2 Pd'
_chemical_formula_weight 678.64
_chemical_name_systematic
;
Dibromo[1,3-propanediylbis(diphenylphosphine)-P,P']palladium(II)
;
_space_group_IT_number 2
_symmetry_cell_setting triclinic
_symmetry_space_group_name_Hall '-P 1'
_symmetry_space_group_name_H-M 'P -1'
_cell_angle_alpha 88.617(13)
_cell_angle_beta 80.841(11)
_cell_angle_gamma 73.689(11)
_cell_formula_units_Z 2
_cell_length_a 8.6829(13)
_cell_length_b 10.7510(16)
_cell_length_c 14.420(2)
_cell_measurement_reflns_used 25
_cell_measurement_temperature 293(2)
_cell_measurement_theta_max 18.0
_cell_measurement_theta_min 7.5
_cell_volume 1275.2(3)
_computing_cell_refinement 'CAD-4 Software'
_computing_data_collection 'CAD-4 Software (Enraf-Nonius, 1989)'
_computing_data_reduction 'CAD-4 SDP (Frenz, 1978)'
_computing_molecular_graphics 'SHELXTL (Sheldrick, 1995)'
_computing_structure_refinement 'SHELXL97 (Sheldrick, 1997b)'
_computing_structure_solution 'SHELXS97 (Sheldrick, 1997a)'
_diffrn_ambient_temperature 293(2)
_diffrn_measured_fraction_theta_full 0.999
_diffrn_measured_fraction_theta_max 0.999
_diffrn_measurement_device_type 'Enraf-Nonius CAD-4'
_diffrn_measurement_method \w/2\q
_diffrn_radiation_monochromator graphite
_diffrn_radiation_source 'fine-focus sealed tube'
_diffrn_radiation_type MoK\a
_diffrn_radiation_wavelength 0.71073
_diffrn_reflns_av_R_equivalents 0.039
_diffrn_reflns_av_sigmaI/netI 0.1198
_diffrn_reflns_limit_h_max 10
_diffrn_reflns_limit_h_min 0
_diffrn_reflns_limit_k_max 13
_diffrn_reflns_limit_k_min -12
_diffrn_reflns_limit_l_max 17
_diffrn_reflns_limit_l_min -17
_diffrn_reflns_number 5526
_diffrn_reflns_theta_full 26.30
_diffrn_reflns_theta_max 26.3
_diffrn_reflns_theta_min 2.41
_diffrn_standards_decay_% <1
_diffrn_standards_interval_time 120
_diffrn_standards_number 2
_exptl_absorpt_coefficient_mu 4.001
_exptl_absorpt_correction_T_max 0.449
_exptl_absorpt_correction_T_min 0.337
_exptl_absorpt_correction_type '\y scan'
_exptl_absorpt_process_details '(North et al., 1968)'
_exptl_crystal_colour yellow
_exptl_crystal_density_diffrn 1.768
_exptl_crystal_density_method 'not measured'
_exptl_crystal_description prism
_exptl_crystal_F_000 668
_exptl_crystal_size_max 0.25
_exptl_crystal_size_mid 0.20
_exptl_crystal_size_min 0.20
_refine_diff_density_max 0.564
_refine_diff_density_min -1.100
_refine_ls_extinction_method none
_refine_ls_goodness_of_fit_ref 0.985
_refine_ls_hydrogen_treatment constr
_refine_ls_matrix_type full
_refine_ls_number_parameters 289
_refine_ls_number_reflns 5173
_refine_ls_number_restraints 0
_refine_ls_restrained_S_all 0.985
_refine_ls_R_factor_all 0.137
_refine_ls_R_factor_gt 0.039
_refine_ls_shift/su_max 0.001
_refine_ls_shift/su_mean 0.000
_refine_ls_structure_factor_coef Fsqd
_refine_ls_weighting_details 'calc w = 1/[\s^2^(Fo^2^)+(0.0378P)^2^] where P = (Fo^2^+2Fc^2^)/3'
_refine_ls_weighting_scheme calc
_refine_ls_wR_factor_ref 0.095
_reflns_number_gt 2965
_reflns_number_total 5173
_reflns_threshold_expression I>2\s(I)
_cod_data_source_file cf1318.cif
_cod_data_source_block cf1318
_cod_depositor_comments
;
The following automatic conversions were performed:
'_symmetry_cell_setting' value 'Triclinic' changed to 'triclinic'
according to '/home/saulius/struct/CIF-dictionaries/cif_core.dic'
dictionary named 'cif_core.dic' version 2.4.1 from
2010-06-29.

'_geom_bond_publ_flag' value 'Yes' changed to 'yes' according
to '/home/saulius/struct/CIF-dictionaries/cif_core.dic' dictionary named
'cif_core.dic' version 2.4.1 from 2010-06-29 (4 times).

Automatic conversion script
Id: cif_fix_enum 1527 2010-12-29 10:47:43Z saulius 

The following automatic conversions were performed:

'_symmetry_cell_setting' value 'Triclinic' changed to 'triclinic'
according to /home/saulius/struct/CIF-dictionaries/cif_core.dic
dictionary named 'cif_core.dic' version 2.4.1 from
2010-06-29.

'_geom_bond_publ_flag' value 'Yes' changed to 'yes'
according to /home/saulius/struct/CIF-dictionaries/cif_core.dic
dictionary named 'cif_core.dic' version 2.4.1 from 2010-06-29 (4
times).

'_geom_angle_publ_flag' value 'Yes' changed to 'yes'
according to /home/saulius/struct/CIF-dictionaries/cif_core.dic
dictionary named 'cif_core.dic' version 2.4.1 from 2010-06-29 (7
times).

Automatic conversion script
Id: cif_fix_values 1715 2011-07-08 13:25:40Z adriana 
;
_cod_original_cell_volume 1275.1(3)
_cod_database_code 2009005

loop_
_symmetry_equiv_pos_as_xyz
'x, y, z'
'-x, -y, -z'

loop_
_atom_site_label
_atom_site_fract_x
_atom_site_fract_y
_atom_site_fract_z
_atom_site_U_iso_or_equiv
_atom_site_adp_type
_atom_site_calc_flag
_atom_site_refinement_flags
_atom_site_occupancy
_atom_site_disorder_assembly
_atom_site_disorder_group
_atom_site_type_symbol
Pd1 .40052(5) .66115(4) .25632(3) .02336(13) Uani d . 1 . . Pd
Br1 .65985(8) .49501(7) .26698(5) .0508(2) Uani d . 1 . . Br
Br2 .54615(8) .82978(6) .22936(5) .04121(19) Uani d . 1 . . Br
P1 .26093(19) .51259(15) .28522(10) .0273(4) Uani d . 1 . . P
P2 .17722(19) .80930(14) .22180(10) .0275(4) Uani d . 1 . . P
C1 .0558(7) .5728(6) .3527(4) .0399(16) Uani d . 1 . . C
H1A -.0029 .5102 .3450 .048 Uiso calc R 1 . . H
H1B .0662 .5743 .4186 .048 Uiso calc R 1 . . H
C2 -.0489(7) .7058(6) .3298(5) .0463(17) Uani d . 1 . . C
H2A -.0424 .7682 .3755 .056 Uiso calc R 1 . . H
H2B -.1610 .7031 .3380 .056 Uiso calc R 1 . . H
C3 -.0067(7) .7556(6) .2320(4) .0356(15) Uani d . 1 . . C
H3A -.0965 .8273 .2190 .043 Uiso calc R 1 . . H
H3B .0096 .6871 .1858 .043 Uiso calc R 1 . . H
C4 .2398(7) .4443(5) .1755(4) .0294(13) Uani d . 1 . . C
C5 .1048(9) .4113(8) .1624(5) .070(3) Uani d . 1 . . C
H5A .0191 .4208 .2119 .084 Uiso calc R 1 . . H
C6 .0938(11) .3640(10) .0767(6) .093(3) Uani d . 1 . . C
H6A -.0004 .3429 .0693 .111 Uiso calc R 1 . . H
C7 .2152(10) .3472(7) .0031(5) .059(2) Uani d . 1 . . C
H7A .2056 .3158 -.0546 .071 Uiso calc R 1 . . H
C8 .3510(10) .3775(8) .0159(5) .061(2) Uani d . 1 . . C
H8A .4366 .3658 -.0338 .074 Uiso calc R 1 . . H
C9 .3663(8) .4259(7) .1015(4) .052(2) Uani d . 1 . . C
H9A .4614 .4457 .1088 .063 Uiso calc R 1 . . H
C10 .3521(7) .3762(6) .3547(4) .0324(14) Uani d . 1 . . C
C11 .4071(8) .2514(6) .3189(4) .0418(16) Uani d . 1 . . C
H11A .3954 .2342 .2579 .050 Uiso calc R 1 . . H
C12 .4798(9) .1513(6) .3736(5) .0527(19) Uani d . 1 . . C
H12A .5189 .0673 .3487 .063 Uiso calc R 1 . . H
C13 .4945(9) .1751(7) .4643(5) .056(2) Uani d . 1 . . C
H13A .5411 .1072 .5013 .068 Uiso calc R 1 . . H
C14 .4405(9) .2984(7) .5000(5) .054(2) Uani d . 1 . . C
H14A .4515 .3142 .5614 .064 Uiso calc R 1 . . H
C15 .3696(8) .4006(6) .4466(4) .0435(17) Uani d . 1 . . C
H15A .3340 .4847 .4716 .052 Uiso calc R 1 . . H
C16 .2150(7) .8552(6) .0999(4) .0295(13) Uani d . 1 . . C
C17 .2079(9) .7714(7) .0297(4) .0491(18) Uani d . 1 . . C
H17A .1765 .6966 .0449 .059 Uiso calc R 1 . . H
C18 .2486(10) .8017(8) -.0640(5) .062(2) Uani d . 1 . . C
H18A .2426 .7467 -.1113 .075 Uiso calc R 1 . . H
C19 .2964(9) .9090(8) -.0876(5) .056(2) Uani d . 1 . . C
H19A .3237 .9272 -.1505 .068 Uiso calc R 1 . . H
C20 .3046(8) .9912(7) -.0181(5) .054(2) Uani d . 1 . . C
H20A .3372 1.0653 -.0338 .065 Uiso calc R 1 . . H
C21 .2646(8) .9637(6) .0745(5) .0444(17) Uani d . 1 . . C
H21A .2711 1.0195 .1210 .053 Uiso calc R 1 . . H
C22 .1097(7) .9567(5) .2926(4) .0320(14) Uani d . 1 . . C
C23 .1709(8) .9689(7) .3737(4) .0467(18) Uani d . 1 . . C
H23A .2538 .9017 .3916 .056 Uiso calc R 1 . . H
C24 .1086(9) 1.0815(8) .4283(5) .066(2) Uani d . 1 . . C
H24A .1509 1.0896 .4825 .080 Uiso calc R 1 . . H
C25 -.0135(10) 1.1800(8) .4038(6) .070(2) Uani d . 1 . . C
H25A -.0535 1.2555 .4407 .084 Uiso calc R 1 . . H
C26 -.0776(10) 1.1685(7) .3251(6) .072(3) Uani d . 1 . . C
H26A -.1623 1.2357 .3091 .086 Uiso calc R 1 . . H
C27 -.0176(9) 1.0574(7) .2688(5) .058(2) Uani d . 1 . . C
H27A -.0622 1.0500 .2154 .069 Uiso calc R 1 . . H

loop_
_atom_site_aniso_label
_atom_site_aniso_U_11
_atom_site_aniso_U_22
_atom_site_aniso_U_33
_atom_site_aniso_U_12
_atom_site_aniso_U_13
_atom_site_aniso_U_23
Pd1 .0210(3) .0231(2) .0264(2) -.00581(19) -.00607(18) .00046(18)
Br1 .0316(4) .0374(4) .0798(6) -.0021(3) -.0123(4) .0041(4)
Br2 .0353(4) .0387(4) .0536(5) -.0167(3) -.0080(3) .0051(3)
P1 .0292(9) .0282(9) .0256(8) -.0102(7) -.0032(7) .0001(7)
P2 .0249(8) .0279(9) .0309(8) -.0071(7) -.0091(7) .0028(7)
C1 .038(4) .046(4) .034(4) -.013(3) .002(3) -.007(3)
C2 .030(4) .052(4) .056(5) -.015(3) .002(3) .005(3)
C3 .024(4) .037(4) .047(4) -.008(3) -.011(3) .003(3)
C4 .034(4) .029(3) .028(3) -.012(3) -.006(3) .004(3)
C5 .056(5) .109(7) .056(5) -.054(5) .013(4) -.024(5)
C6 .070(6) .145(9) .087(7) -.064(7) -.017(5) -.047(6)
C7 .061(5) .069(5) .043(4) -.006(4) -.019(4) -.021(4)
C8 .067(6) .087(6) .030(4) -.027(5) .003(4) -.012(4)
C9 .049(5) .078(5) .042(4) -.039(4) -.002(3) -.015(4)
C10 .036(4) .034(4) .028(3) -.013(3) -.003(3) .005(3)
C11 .056(5) .033(4) .039(4) -.014(3) -.013(3) -.001(3)
C12 .060(5) .034(4) .067(5) -.012(4) -.023(4) .007(4)
C13 .069(5) .052(5) .060(5) -.027(4) -.033(4) .029(4)
C14 .075(6) .061(5) .033(4) -.024(4) -.024(4) .009(4)
C15 .064(5) .035(4) .036(4) -.020(4) -.013(3) .005(3)
C16 .027(3) .031(3) .031(3) -.006(3) -.009(3) .002(3)
C17 .068(5) .050(4) .037(4) -.024(4) -.019(4) .008(3)
C18 .085(6) .077(6) .029(4) -.028(5) -.011(4) .001(4)
C19 .060(5) .080(6) .030(4) -.023(5) -.006(4) .016(4)
C20 .054(5) .057(5) .053(5) -.018(4) -.012(4) .023(4)
C21 .057(5) .042(4) .040(4) -.018(4) -.016(3) .007(3)
C22 .032(4) .027(3) .035(3) -.008(3) -.001(3) .002(3)
C23 .040(4) .053(5) .043(4) -.009(3) -.002(3) -.010(3)
C24 .055(5) .078(6) .064(5) -.017(5) .003(4) -.039(5)
C25 .068(6) .046(5) .086(7) -.012(5) .012(5) -.025(5)
C26 .066(6) .039(5) .089(7) .014(4) -.003(5) .009(4)
C27 .057(5) .041(4) .067(5) .004(4) -.021(4) -.004(4)

loop_
_atom_type_symbol
_atom_type_description
_atom_type_scat_dispersion_real
_atom_type_scat_dispersion_imag
_atom_type_scat_source
C C 0.0033 0.0016 'International Tables Vol C Tables 4.2.6.8 and 6.1.1.4'
H H 0.0000 0.0000 'International Tables Vol C Tables 4.2.6.8 and 6.1.1.4'
P P 0.1023 0.0942 'International Tables Vol C Tables 4.2.6.8 and 6.1.1.4'
Br Br -0.2901 2.4595 'International Tables Vol C Tables 4.2.6.8 and 6.1.1.4'
Pd Pd -0.9988 1.0072 'International Tables Vol C Tables 4.2.6.8 and 6.1.1.4'

loop_
_geom_angle_atom_site_label_1
_geom_angle_atom_site_label_2
_geom_angle_atom_site_label_3
_geom_angle
_geom_angle_publ_flag
P2 Pd1 P1 90.80(6) yes
P2 Pd1 Br1 170.92(5) no
P1 Pd1 Br1 91.22(5) yes
P2 Pd1 Br2 88.04(5) yes
P1 Pd1 Br2 177.78(5) ?
Br1 Pd1 Br2 90.22(3) yes
C4 P1 C10 106.4(3) ?
C4 P1 C1 107.0(3) ?
C10 P1 C1 101.9(3) ?
C4 P1 Pd1 110.20(19) ?
C10 P1 Pd1 115.2(2) ?
C1 P1 Pd1 115.3(2) ?
C22 P2 C16 107.3(3) ?
C22 P2 C3 102.7(3) ?
C16 P2 C3 105.0(3) ?
C22 P2 Pd1 115.9(2) ?
C16 P2 Pd1 109.17(19) ?
C3 P2 Pd1 115.8(2) ?
C2 C1 P1 118.3(4) yes
C1 C2 C3 116.6(5) yes
C2 C3 P2 111.3(4) yes
C5 C4 C9 118.2(6) ?
C5 C4 P1 123.2(5) ?
C9 C4 P1 118.6(5) ?
C4 C5 C6 120.6(7) ?
C7 C6 C5 122.1(7) ?
C6 C7 C8 117.8(7) ?
C7 C8 C9 121.7(7) ?
C4 C9 C8 119.6(6) ?
C11 C10 C15 119.4(6) ?
C11 C10 P1 122.2(5) ?
C15 C10 P1 118.4(5) ?
C10 C11 C12 120.1(6) ?
C13 C12 C11 120.5(7) ?
C14 C13 C12 119.7(6) ?
C13 C14 C15 121.1(6) ?
C14 C15 C10 119.2(6) ?
C21 C16 C17 118.8(6) ?
C21 C16 P2 122.2(4) ?
C17 C16 P2 118.7(5) ?
C16 C17 C18 118.8(7) ?
C19 C18 C17 121.5(7) ?
C18 C19 C20 119.6(6) ?
C21 C20 C19 119.9(7) ?
C20 C21 C16 121.3(6) ?
C23 C22 C27 118.9(6) ?
C23 C22 P2 122.2(5) ?
C27 C22 P2 118.7(5) ?
C22 C23 C24 119.9(7) ?
C25 C24 C23 120.9(7) ?
C24 C25 C26 120.0(7) ?
C25 C26 C27 120.6(7) ?
C26 C27 C22 119.8(7) ?

loop_
_geom_bond_atom_site_label_1
_geom_bond_atom_site_label_2
_geom_bond_site_symmetry_2
_geom_bond_distance
_geom_bond_publ_flag
Pd1 P2 . 2.2535(16) yes
Pd1 P1 . 2.2557(16) yes
Pd1 Br1 . 2.4744(9) yes
Pd1 Br2 . 2.4767(9) yes
P1 C4 . 1.816(6) ?
P1 C10 . 1.819(6) ?
P1 C1 . 1.835(6) ?
P2 C22 . 1.806(6) ?
P2 C16 . 1.819(6) ?
P2 C3 . 1.829(6) ?
C1 C2 . 1.524(8) ?
C2 C3 . 1.523(8) ?
C4 C5 . 1.357(8) ?
C4 C9 . 1.378(8) ?
C5 C6 . 1.376(10) ?
C6 C7 . 1.348(10) ?
C7 C8 . 1.349(9) ?
C8 C9 . 1.391(9) ?
C10 C11 . 1.375(8) ?
C10 C15 . 1.398(8) ?
C11 C12 . 1.384(8) ?
C12 C13 . 1.371(9) ?
C13 C14 . 1.360(9) ?
C14 C15 . 1.381(8) ?
C16 C21 . 1.375(8) ?
C16 C17 . 1.391(8) ?
C17 C18 . 1.395(9) ?
C18 C19 . 1.351(10) ?
C19 C20 . 1.375(10) ?
C20 C21 . 1.371(9) ?
C22 C23 . 1.384(8) ?
C22 C27 . 1.393(8) ?
C23 C24 . 1.385(9) ?
C24 C25 . 1.357(10) ?
C25 C26 . 1.364(11) ?
C26 C27 . 1.385(10) ?

loop_
_geom_torsion_atom_site_label_1
_geom_torsion_atom_site_label_2
_geom_torsion_atom_site_label_3
_geom_torsion_atom_site_label_4
_geom_torsion
P2 Pd1 P1 C4 78.6(2)
Br1 Pd1 P1 C4 -92.6(2)
Br2 Pd1 P1 C4 137.1(13)
P2 Pd1 P1 C10 -161.1(2)
Br1 Pd1 P1 C10 27.8(2)
Br2 Pd1 P1 C10 -102.6(13)
P2 Pd1 P1 C1 -42.7(2)
Br1 Pd1 P1 C1 146.1(2)
Br2 Pd1 P1 C1 15.8(14)
P1 Pd1 P2 C22 121.3(2)
Br1 Pd1 P2 C22 -135.9(3)
Br2 Pd1 P2 C22 -56.8(2)
P1 Pd1 P2 C16 -117.4(2)
Br1 Pd1 P2 C16 -14.5(4)
Br2 Pd1 P2 C16 64.5(2)
P1 Pd1 P2 C3 0.9(2)
Br1 Pd1 P2 C3 103.7(4)
Br2 Pd1 P2 C3 -177.2(2)
C4 P1 C1 C2 -81.9(5)
C10 P1 C1 C2 166.6(5)
Pd1 P1 C1 C2 41.1(5)
P1 C1 C2 C3 23.0(8)
C1 C2 C3 P2 -74.7(6)
C22 P2 C3 C2 -71.3(5)
C16 P2 C3 C2 176.6(4)
Pd1 P2 C3 C2 56.1(5)
C10 P1 C4 C5 90.7(7)
C1 P1 C4 C5 -17.6(7)
Pd1 P1 C4 C5 -143.7(6)
C10 P1 C4 C9 -89.8(6)
C1 P1 C4 C9 161.8(5)
Pd1 P1 C4 C9 35.7(6)
C9 C4 C5 C6 -1.6(12)
P1 C4 C5 C6 177.8(7)
C4 C5 C6 C7 0.6(15)
C5 C6 C7 C8 0.5(14)
C6 C7 C8 C9 -0.7(13)
C5 C4 C9 C8 1.5(11)
P1 C4 C9 C8 -178.0(6)
C7 C8 C9 C4 -0.4(12)
C4 P1 C10 C11 6.8(6)
C1 P1 C10 C11 118.8(5)
Pd1 P1 C10 C11 -115.6(5)
C4 P1 C10 C15 -174.7(5)
C1 P1 C10 C15 -62.7(6)
Pd1 P1 C10 C15 62.9(5)
C15 C10 C11 C12 -0.3(10)
P1 C10 C11 C12 178.2(5)
C10 C11 C12 C13 1.4(11)
C11 C12 C13 C14 -1.5(11)
C12 C13 C14 C15 0.5(11)
C13 C14 C15 C10 0.5(11)
C11 C10 C15 C14 -0.6(10)
P1 C10 C15 C14 -179.2(5)
C22 P2 C16 C21 30.1(6)
C3 P2 C16 C21 138.9(5)
Pd1 P2 C16 C21 -96.3(5)
C22 P2 C16 C17 -155.9(5)
C3 P2 C16 C17 -47.1(6)
Pd1 P2 C16 C17 77.7(5)
C21 C16 C17 C18 -1.1(10)
P2 C16 C17 C18 -175.3(5)
C16 C17 C18 C19 0.9(12)
C17 C18 C19 C20 -0.4(12)
C18 C19 C20 C21 0.1(11)
C19 C20 C21 C16 -0.4(11)
C17 C16 C21 C20 0.9(10)
P2 C16 C21 C20 174.9(5)
C16 P2 C22 C23 -134.0(5)
C3 P2 C22 C23 115.6(6)
Pd1 P2 C22 C23 -11.7(6)
C16 P2 C22 C27 51.4(6)
C3 P2 C22 C27 -59.0(6)
Pd1 P2 C22 C27 173.6(5)
C27 C22 C23 C24 -1.8(10)
P2 C22 C23 C24 -176.4(5)
C22 C23 C24 C25 0.7(12)
C23 C24 C25 C26 0.7(13)
C24 C25 C26 C27 -0.9(13)
C25 C26 C27 C22 -0.2(13)
C23 C22 C27 C26 1.6(11)
P2 C22 C27 C26 176.4(6)
